data_7001759
loop_
_publ_author_name
'Jo, Minhye'
'Seo, Joobeom'
'Lindoy, Leonard F.'
'Sung Lee, Shim'

_publ_section_title
;
 Supramolecular copper(I) halide complexes of O2S2X (X = S, O and NH)
 macrocycles exhibiting dinuclear, 1D- and 2D-coordination polymeric
 structures
;
_journal_issue 31
_journal_name_full 'Dalton Transactions'
_journal_page_first 6096
_journal_paper_doi 10.1039/b906474e
_journal_year 2009
_chemical_formula_sum 'C40 H48 Cu2 I2 O4 S6'
_chemical_formula_weight 1166.02
_chemical_name_systematic
;
?
;
_space_group_IT_number 2
_symmetry_cell_setting triclinic
_symmetry_space_group_name_Hall '-P 1'
_symmetry_space_group_name_H-M 'P -1'
_atom_sites_solution_hydrogens geom
_atom_sites_solution_primary direct
_atom_sites_solution_secondary difmap
_audit_creation_method SHELXTL
_cell_angle_alpha 81.535(2)
_cell_angle_beta 80.153(2)
_cell_angle_gamma 77.857(2)
_cell_formula_units_Z 1
_cell_length_a 8.9156(8)
_cell_length_b 9.5412(9)
_cell_length_c 13.4975(13)
_cell_measurement_reflns_used 2227
_cell_measurement_temperature 173(2)
_cell_measurement_theta_max 28.25
_cell_measurement_theta_min 2.20
_cell_volume 1098.55(18)
_computing_cell_refinement 'Bruker SMART'
_computing_data_collection 'Bruker SMART'
_computing_data_reduction 'Bruker SAINT'
_computing_molecular_graphics 'Bruker SHELXTL'
_computing_publication_material 'Bruker SHELXTL'
_computing_structure_refinement 'Bruker SHELXTL'
_computing_structure_solution 'Bruker SHELXTL'
_diffrn_ambient_temperature 173(2)
_diffrn_measured_fraction_theta_full 0.979
_diffrn_measured_fraction_theta_max 0.979
_diffrn_measurement_device_type 'CCD area detector'
_diffrn_measurement_method 'phi and omega scans'
_diffrn_radiation_monochromator graphite
_diffrn_radiation_source 'fine-focus sealed tube'
_diffrn_radiation_type MoK\a
_diffrn_radiation_wavelength 0.71073
_diffrn_reflns_av_R_equivalents 0.0253
_diffrn_reflns_av_sigmaI/netI 0.0619
_diffrn_reflns_limit_h_max 9
_diffrn_reflns_limit_h_min -10
_diffrn_reflns_limit_k_max 11
_diffrn_reflns_limit_k_min -11
_diffrn_reflns_limit_l_max 11
_diffrn_reflns_limit_l_min -16
_diffrn_reflns_number 6164
_diffrn_reflns_theta_full 26.00
_diffrn_reflns_theta_max 26.00
_diffrn_reflns_theta_min 1.54
_exptl_absorpt_coefficient_mu 2.697
_exptl_absorpt_correction_T_max 0.4983
_exptl_absorpt_correction_T_min 0.3457
_exptl_absorpt_correction_type 'empirical (SADABS)'
_exptl_crystal_colour colorless
_exptl_crystal_density_diffrn 1.763
_exptl_crystal_density_method 'not measured'
_exptl_crystal_description block
_exptl_crystal_F_000 580
_exptl_crystal_size_max 0.50
_exptl_crystal_size_mid 0.30
_exptl_crystal_size_min 0.30
_refine_diff_density_max 0.761
_refine_diff_density_min -0.502
_refine_diff_density_rms 0.120
_refine_ls_extinction_method none
_refine_ls_goodness_of_fit_ref 1.053
_refine_ls_hydrogen_treatment constr
_refine_ls_matrix_type full
_refine_ls_number_parameters 244
_refine_ls_number_reflns 4224
_refine_ls_number_restraints 0
_refine_ls_restrained_S_all 1.053
_refine_ls_R_factor_all 0.0645
_refine_ls_R_factor_gt 0.0351
_refine_ls_shift/su_max 0.001
_refine_ls_shift/su_mean 0.000
_refine_ls_structure_factor_coef Fsqd
_refine_ls_weighting_details 'calc w=1/[\s^2^(Fo^2^)+(0.0212P)^2^+0.9628P] where P=(Fo^2^+2Fc^2^)/3'
_refine_ls_weighting_scheme calc
_refine_ls_wR_factor_gt 0.0622
_refine_ls_wR_factor_ref 0.0726
_reflns_number_gt 3117
_reflns_number_total 4224
_reflns_threshold_expression >2sigma(I)
_cod_data_source_file b906474e.txt
_cod_data_source_block Complex1
_cod_depositor_comments
;
The following automatic conversions were performed:
'_symmetry_cell_setting' value 'Triclinic' changed to 'triclinic'
according to '/home/saulius/struct/CIF-dictionaries/cif_core.dic'
dictionary named 'cif_core.dic' version 2.4.1 from 2010-06-29.

Automatic conversion script
Id: cif_fix_enum 1527 2010-12-29 10:47:43Z saulius 
;
_cod_original_sg_symbol_H-M P-1
_cod_database_code 7001759

loop_
_symmetry_equiv_pos_as_xyz
'x, y, z'
'-x, -y, -z'

loop_
_atom_site_label
_atom_site_type_symbol
_atom_site_fract_x
_atom_site_fract_y
_atom_site_fract_z
_atom_site_U_iso_or_equiv
_atom_site_adp_type
_atom_site_occupancy
_atom_site_symmetry_multiplicity
_atom_site_calc_flag
_atom_site_refinement_flags
_atom_site_disorder_assembly
_atom_site_disorder_group
Cu1 Cu 0.38503(7) 1.03589(6) 0.44319(4) 0.02474(16) Uani 1 1 d . . .
I1 I 0.35396(4) 0.88144(4) 0.62411(2) 0.02578(10) Uani 1 1 d . . .
S1 S 0.33675(16) 1.42102(14) 0.23540(10) 0.0323(3) Uani 1 1 d . . .
S2 S 0.15185(14) 1.20174(13) 0.44761(9) 0.0261(3) Uani 1 1 d . . .
S3 S 0.30786(15) 0.90934(13) 0.32870(9) 0.0246(3) Uani 1 1 d . . .
O1 O 0.0468(4) 1.3980(3) 0.1148(2) 0.0258(8) Uani 1 1 d . . .
O2 O 0.1776(4) 1.1054(3) 0.0866(2) 0.0270(8) Uani 1 1 d . . .
C1 C -0.0308(6) 1.3023(5) 0.0797(4) 0.0273(12) Uani 1 1 d . . .
H1A H -0.1066 1.3565 0.0390 0.033 Uiso 1 1 calc R . .
H1B H -0.0833 1.2493 0.1364 0.033 Uiso 1 1 calc R . .
C2 C -0.0414(6) 1.4912(5) 0.1792(3) 0.0253(11) Uani 1 1 d . . .
C3 C -0.1978(6) 1.4957(5) 0.2141(4) 0.0319(13) Uani 1 1 d . . .
H3 H -0.2507 1.4292 0.1938 0.038 Uiso 1 1 calc R . .
C4 C -0.2781(7) 1.5963(6) 0.2784(4) 0.0413(15) Uani 1 1 d . . .
H4 H -0.3861 1.5982 0.3028 0.050 Uiso 1 1 calc R . .
C5 C -0.2039(7) 1.6933(6) 0.3075(4) 0.0439(15) Uani 1 1 d . . .
H5 H -0.2598 1.7642 0.3508 0.053 Uiso 1 1 calc R . .
C6 C -0.0473(7) 1.6867(5) 0.2733(4) 0.0403(15) Uani 1 1 d . . .
H6 H 0.0041 1.7546 0.2933 0.048 Uiso 1 1 calc R . .
C7 C 0.0377(6) 1.5858(5) 0.2113(4) 0.0297(12) Uani 1 1 d . . .
C8 C 0.2099(6) 1.5780(5) 0.1788(4) 0.0370(14) Uani 1 1 d . . .
H8A H 0.2367 1.6635 0.1949 0.044 Uiso 1 1 calc R . .
H8B H 0.2309 1.5790 0.1066 0.044 Uiso 1 1 calc R . .
C9 C 0.2929(6) 1.4470(5) 0.3674(4) 0.0322(13) Uani 1 1 d . . .
H9A H 0.3808 1.3986 0.3996 0.039 Uiso 1 1 calc R . .
H9B H 0.2806 1.5482 0.3725 0.039 Uiso 1 1 calc R . .
C10 C 0.1500(6) 1.3949(5) 0.4266(4) 0.0344(13) Uani 1 1 d . . .
H10A H 0.0634 1.4400 0.3922 0.041 Uiso 1 1 calc R . .
H10B H 0.1307 1.4298 0.4917 0.041 Uiso 1 1 calc R . .
C11 C 0.0866(6) 1.1677(5) 0.3344(4) 0.0290(12) Uani 1 1 d . . .
H11A H -0.0209 1.2111 0.3348 0.035 Uiso 1 1 calc R . .
H11B H 0.1449 1.2105 0.2754 0.035 Uiso 1 1 calc R . .
C12 C 0.1083(5) 1.0060(5) 0.3304(4) 0.0294(12) Uani 1 1 d . . .
H12A H 0.0712 0.9907 0.2709 0.035 Uiso 1 1 calc R . .
H12B H 0.0456 0.9657 0.3881 0.035 Uiso 1 1 calc R . .
C13 C 0.4055(5) 0.9817(5) 0.2078(3) 0.0226(11) Uani 1 1 d . . .
H13A H 0.3671 1.0838 0.1980 0.027 Uiso 1 1 calc R . .
H13B H 0.5141 0.9678 0.2121 0.027 Uiso 1 1 calc R . .
C14 C 0.3877(5) 0.9178(5) 0.1156(3) 0.0205(11) Uani 1 1 d . . .
C15 C 0.4879(6) 0.7936(5) 0.0873(3) 0.0272(12) Uani 1 1 d . . .
H15 H 0.5627 0.7445 0.1302 0.033 Uiso 1 1 calc R . .
C16 C 0.4832(6) 0.7381(5) -0.0012(4) 0.0290(12) Uani 1 1 d . . .
H16 H 0.5535 0.6516 -0.0191 0.035 Uiso 1 1 calc R . .
C17 C 0.3766(6) 0.8083(5) -0.0631(4) 0.0297(12) Uani 1 1 d . . .
H17 H 0.3736 0.7713 -0.1249 0.036 Uiso 1 1 calc R . .
C18 C 0.2734(6) 0.9322(5) -0.0370(3) 0.0258(11) Uani 1 1 d . . .
H18 H 0.1997 0.9813 -0.0808 0.031 Uiso 1 1 calc R . .
C19 C 0.2776(5) 0.9847(5) 0.0531(3) 0.0227(11) Uani 1 1 d . . .
C20 C 0.0863(6) 1.2000(5) 0.0184(3) 0.0253(11) Uani 1 1 d . . .
H20A H 0.0353 1.1461 -0.0156 0.030 Uiso 1 1 calc R . .
H20B H 0.1507 1.2522 -0.0316 0.030 Uiso 1 1 calc R . .

loop_
_atom_site_aniso_label
_atom_site_aniso_U_11
_atom_site_aniso_U_22
_atom_site_aniso_U_33
_atom_site_aniso_U_23
_atom_site_aniso_U_13
_atom_site_aniso_U_12
Cu1 0.0228(4) 0.0318(4) 0.0187(3) -0.0017(3) -0.0059(2) -0.0015(3)
I1 0.02173(19) 0.03291(19) 0.02089(17) 0.00466(14) -0.00456(12) -0.00532(14)
S1 0.0316(8) 0.0372(8) 0.0300(7) -0.0047(6) -0.0020(6) -0.0119(6)
S2 0.0230(7) 0.0316(7) 0.0194(6) 0.0022(5) -0.0027(5) 0.0006(6)
S3 0.0286(7) 0.0281(7) 0.0168(6) -0.0002(5) -0.0030(5) -0.0067(6)
O1 0.027(2) 0.0243(18) 0.0305(19) -0.0051(15) -0.0102(15) -0.0076(15)
O2 0.033(2) 0.0284(19) 0.0197(17) -0.0037(15) -0.0104(14) 0.0009(16)
C1 0.027(3) 0.029(3) 0.029(3) -0.003(2) -0.011(2) -0.006(2)
C2 0.035(3) 0.021(3) 0.023(3) 0.002(2) -0.014(2) -0.007(2)
C3 0.035(3) 0.025(3) 0.037(3) -0.001(2) -0.014(2) -0.002(2)
C4 0.038(4) 0.042(3) 0.039(3) 0.001(3) -0.016(3) 0.009(3)
C5 0.058(4) 0.036(3) 0.036(3) -0.006(3) -0.023(3) 0.008(3)
C6 0.065(5) 0.021(3) 0.040(3) 0.001(3) -0.028(3) -0.005(3)
C7 0.041(3) 0.026(3) 0.026(3) 0.004(2) -0.019(2) -0.008(2)
C8 0.053(4) 0.034(3) 0.031(3) 0.008(2) -0.018(3) -0.022(3)
C9 0.042(4) 0.022(3) 0.034(3) -0.006(2) -0.017(2) 0.002(2)
C10 0.036(3) 0.031(3) 0.028(3) -0.002(2) -0.005(2) 0.010(2)
C11 0.023(3) 0.038(3) 0.026(3) 0.002(2) -0.007(2) -0.007(2)
C12 0.021(3) 0.047(3) 0.022(3) 0.000(2) -0.002(2) -0.013(2)
C13 0.021(3) 0.029(3) 0.021(2) -0.002(2) -0.0049(19) -0.010(2)
C14 0.021(3) 0.028(3) 0.014(2) -0.001(2) -0.0004(19) -0.012(2)
C15 0.024(3) 0.033(3) 0.022(3) 0.001(2) 0.000(2) -0.005(2)
C16 0.030(3) 0.029(3) 0.026(3) -0.007(2) 0.008(2) -0.008(2)
C17 0.036(3) 0.036(3) 0.022(3) -0.005(2) 0.003(2) -0.021(3)
C18 0.023(3) 0.035(3) 0.023(3) -0.005(2) -0.004(2) -0.011(2)
C19 0.025(3) 0.022(3) 0.020(3) -0.001(2) 0.001(2) -0.009(2)
C20 0.029(3) 0.024(3) 0.024(3) 0.001(2) -0.012(2) -0.004(2)

loop_
_atom_type_symbol
_atom_type_description
_atom_type_scat_dispersion_real
_atom_type_scat_dispersion_imag
_atom_type_scat_source
C C 0.0033 0.0016 'International Tables Vol C Tables 4.2.6.8 and 6.1.1.4'
H H 0.0000 0.0000 'International Tables Vol C Tables 4.2.6.8 and 6.1.1.4'
O O 0.0106 0.0060 'International Tables Vol C Tables 4.2.6.8 and 6.1.1.4'
S S 0.1246 0.1234 'International Tables Vol C Tables 4.2.6.8 and 6.1.1.4'
I I -0.4742 1.8119 'International Tables Vol C Tables 4.2.6.8 and 6.1.1.4'
Cu Cu 0.3201 1.2651 'International Tables Vol C Tables 4.2.6.8 and 6.1.1.4'

loop_
_geom_angle_atom_site_label_1
_geom_angle_atom_site_label_2
_geom_angle_atom_site_label_3
_geom_angle
_geom_angle_site_symmetry_1
_geom_angle_site_symmetry_3
_geom_angle_publ_flag
S2 Cu1 S3 91.06(5) . . ?
S2 Cu1 I1 120.62(4) . 2_676 ?
S3 Cu1 I1 112.91(4) . 2_676 ?
S2 Cu1 I1 102.78(4) . . ?
S3 Cu1 I1 106.94(4) . . ?
I1 Cu1 I1 118.57(2) 2_676 . ?
S2 Cu1 Cu1 135.31(5) . 2_676 ?
S3 Cu1 Cu1 131.66(5) . 2_676 ?
I1 Cu1 Cu1 60.65(2) 2_676 2_676 ?
I1 Cu1 Cu1 57.92(2) . 2_676 ?
Cu1 I1 Cu1 61.43(2) 2_676 . ?
C9 S1 C8 101.5(2) . . ?
C11 S2 C10 103.1(2) . . ?
C11 S2 Cu1 99.94(16) . . ?
C10 S2 Cu1 120.83(18) . . ?
C12 S3 C13 103.2(2) . . ?
C12 S3 Cu1 98.64(17) . . ?
C13 S3 Cu1 101.54(15) . . ?
C2 O1 C1 116.7(4) . . ?
C19 O2 C20 119.3(3) . . ?
O1 C1 C20 108.9(4) . . ?
O1 C2 C3 124.5(4) . . ?
O1 C2 C7 115.5(4) . . ?
C3 C2 C7 120.0(5) . . ?
C2 C3 C4 120.2(5) . . ?
C5 C4 C3 120.5(6) . . ?
C4 C5 C6 118.9(5) . . ?
C7 C6 C5 122.4(5) . . ?
C6 C7 C2 118.0(5) . . ?
C6 C7 C8 120.9(5) . . ?
C2 C7 C8 121.1(5) . . ?
C7 C8 S1 116.1(3) . . ?
C10 C9 S1 116.7(4) . . ?
C9 C10 S2 118.4(3) . . ?
C12 C11 S2 110.1(3) . . ?
C11 C12 S3 114.5(3) . . ?
C14 C13 S3 116.2(3) . . ?
C15 C14 C19 117.7(4) . . ?
C15 C14 C13 120.3(4) . . ?
C19 C14 C13 121.9(4) . . ?
C14 C15 C16 122.0(5) . . ?
C17 C16 C15 119.2(5) . . ?
C16 C17 C18 120.7(5) . . ?
C17 C18 C19 119.4(5) . . ?
O2 C19 C18 123.7(4) . . ?
O2 C19 C14 115.3(4) . . ?
C18 C19 C14 121.0(4) . . ?
O2 C20 C1 107.2(4) . . ?

loop_
_geom_bond_atom_site_label_1
_geom_bond_atom_site_label_2
_geom_bond_distance
_geom_bond_site_symmetry_2
_geom_bond_publ_flag
Cu1 S2 2.3304(13) . ?
Cu1 S3 2.3626(14) . ?
Cu1 I1 2.5885(7) 2_676 ?
Cu1 I1 2.6631(7) . ?
Cu1 Cu1 2.6831(12) 2_676 ?
I1 Cu1 2.5885(7) 2_676 ?
S1 C9 1.800(5) . ?
S1 C8 1.831(5) . ?
S2 C11 1.819(5) . ?
S2 C10 1.820(5) . ?
S3 C12 1.822(5) . ?
S3 C13 1.825(4) . ?
O1 C2 1.365(6) . ?
O1 C1 1.428(5) . ?
O2 C19 1.382(5) . ?
O2 C20 1.424(5) . ?
C1 C20 1.497(6) . ?
C2 C3 1.388(7) . ?
C2 C7 1.410(7) . ?
C3 C4 1.389(7) . ?
C4 C5 1.380(8) . ?
C5 C6 1.384(8) . ?
C6 C7 1.384(7) . ?
C7 C8 1.512(7) . ?
C9 C10 1.521(7) . ?
C11 C12 1.522(7) . ?
C13 C14 1.509(6) . ?
C14 C15 1.385(6) . ?
C14 C19 1.395(6) . ?
C15 C16 1.386(7) . ?
C16 C17 1.374(7) . ?
C17 C18 1.386(7) . ?
C18 C19 1.391(6) . ?
